data_4129511
loop_
_publ_author_name
'de Ruiter, Graham'
'Thompson, Niklas B.'
'Lionetti, Davide'
'Agapie, Theodor'

_publ_section_title
;
 Nitric oxide activation by distal redox modulation in tetranuclear iron
 nitrosyl complexes.
;
_journal_issue 44
_journal_name_full 'Journal of the American Chemical Society'
_journal_page_first 14094
_journal_page_last 14106
_journal_paper_doi 10.1021/jacs.5b07397
_journal_volume 137
_journal_year 2015
_chemical_formula_moiety 'C84 H60 Fe4 N12 O4, 1.14(C4 H10 O), 2(C F3 O3 S), 2.86(C2 H3 N)'
_chemical_formula_sum 'C96.69 H79.66 F6 Fe4 N14.87 O11.13 S2'
_chemical_formula_weight 2029.43
_space_group_crystal_system monoclinic
_space_group_IT_number 15
_space_group_name_Hall '-C 2yc'
_space_group_name_H-M_alt 'C 1 2/c 1'
_atom_sites_solution_hydrogens geom
_atom_sites_solution_primary direct
_atom_sites_solution_secondary difmap
_audit_creation_date 2015-07-08
_audit_creation_method
;
Olex2 1.2
(compiled 2015.01.26 svn.r3151 for OlexSys, GUI svn.r4998)
SHELXL-2014,
and manual edit
;
_cell_angle_alpha 90
_cell_angle_beta 95.4328(15)
_cell_angle_gamma 90
_cell_formula_units_Z 8
_cell_length_a 24.4372(11)
_cell_length_b 30.6281(15)
_cell_length_c 24.9731(12)
_cell_measurement_reflns_used 9909
_cell_measurement_temperature 100
_cell_measurement_theta_max 27.26
_cell_measurement_theta_min 2.34
_cell_volume 18607.5(15)
_computing_cell_refinement 'SAINT v8.34A (Bruker-AXS, 2007)'
_computing_data_collection 'APEX2 v2014.11-0 (Bruker-AXS, 2014)'
_computing_data_reduction 'SAINT v8.34A (Bruker-AXS, 2007)'
_computing_molecular_graphics 'DIAMOND 3 (Crystal Impact, 1999)'
_computing_publication_material 'Olex2 (Dolomanov et al., 2009)'
_computing_structure_refinement 'SHELXL-2014/7 (Sheldrick, 2014)'
_computing_structure_solution 'XT-2014/4 (Sheldrick, 2012)'
_diffrn_ambient_temperature 100
_diffrn_detector 'CMOS Area Detector'
_diffrn_detector_area_resol_mean 10.24
_diffrn_detector_type 'Bruker PHOTON 100 CMOS'
_diffrn_measured_fraction_theta_full 0.999
_diffrn_measured_fraction_theta_max 0.998
_diffrn_measurement_device '\k-geometry diffractometer'
_diffrn_measurement_device_type 'Bruker D8 VENTURE Kappa Duo PHOTON 100 CMOS'
_diffrn_measurement_method '\f and \w scans'
_diffrn_radiation_monochromator 'multilayer mirrors'
_diffrn_radiation_type MoK\a
_diffrn_radiation_wavelength 0.71073
_diffrn_reflns_av_R_equivalents 0.0709
_diffrn_reflns_av_unetI/netI 0.0382
_diffrn_reflns_Laue_measured_fraction_full 0.999
_diffrn_reflns_Laue_measured_fraction_max 0.998
_diffrn_reflns_limit_h_max 31
_diffrn_reflns_limit_h_min -31
_diffrn_reflns_limit_k_max 39
_diffrn_reflns_limit_k_min -39
_diffrn_reflns_limit_l_max 32
_diffrn_reflns_limit_l_min -32
_diffrn_reflns_number 266264
_diffrn_reflns_point_group_measured_fraction_full 0.999
_diffrn_reflns_point_group_measured_fraction_max 0.998
_diffrn_reflns_theta_full 25.242
_diffrn_reflns_theta_max 27.474
_diffrn_reflns_theta_min 2.229
_diffrn_source 'I\mS HB micro-focus sealed tube'
_diffrn_source_current 1
_diffrn_source_power 0.05
_diffrn_source_type 'Incoatech I\mS HB'
_diffrn_source_voltage 50
_diffrn_standards_number 0
_exptl_absorpt_coefficient_mu 0.737
_exptl_absorpt_correction_T_max 0.7455
_exptl_absorpt_correction_T_min 0.7029
_exptl_absorpt_correction_type multi-scan
_exptl_absorpt_process_details
;
SADABS-2014/5 (Bruker,2014) was used for absorption correction.
wR2(int) was 0.1177 before and 0.0594 after correction.
The Ratio of minimum to maximum transmission is 0.9429.
The \l/2 correction factor is 0.00150.
;
_exptl_crystal_colour 'clear dark brown'
_exptl_crystal_colour_lustre clear
_exptl_crystal_colour_modifier dark
_exptl_crystal_colour_primary brown
_exptl_crystal_density_diffrn 1.449
_exptl_crystal_density_method 'not measured'
_exptl_crystal_description plate
_exptl_crystal_F_000 8343
_exptl_crystal_size_max 0.2
_exptl_crystal_size_mid 0.08
_exptl_crystal_size_min 0.04
_refine_diff_density_max 2.718
_refine_diff_density_min -1.196
_refine_diff_density_rms 0.113
_refine_ls_extinction_method none
_refine_ls_goodness_of_fit_ref 1.091
_refine_ls_hydrogen_treatment constr
_refine_ls_matrix_type full
_refine_ls_number_parameters 1396
_refine_ls_number_reflns 21287
_refine_ls_number_restraints 249
_refine_ls_restrained_S_all 1.114
_refine_ls_R_factor_all 0.0851
_refine_ls_R_factor_gt 0.0597
_refine_ls_shift/su_max 0.001
_refine_ls_shift/su_mean 0.000
_refine_ls_structure_factor_coef Fsqd
_refine_ls_weighting_details 'w=1/[\s^2^(Fo^2^)+(0.0864P)^2^+83.7107P] where P=(Fo^2^+2Fc^2^)/3'
_refine_ls_weighting_scheme calc
_refine_ls_wR_factor_gt 0.1584
_refine_ls_wR_factor_ref 0.1740
_reflns_Friedel_coverage 0.000
_reflns_number_gt 16220
_reflns_number_total 21287
_reflns_threshold_expression 'I > 2\s(I)'
_cod_data_source_file ja5b07397_si_001.cif
_cod_data_source_block p14147_f
_cod_database_code 4129511
_shelxl_version_number 2014-2
_shelx_space_group_comment
;
The symmetry employed for this shelxl refinement is uniquely defined
by the following loop, which should always be used as a source of
symmetry information in preference to the above space-group names.
They are only intended as comments.
;
_shelx_estimated_absorpt_t_max 0.971
_shelx_estimated_absorpt_t_min 0.867
_olex2_refinement_description
;
1. Fixed Uiso
 At 1.2 times of:
  All C(H) groups, All C(H,H) groups
 At 1.5 times of:
  All C(H,H,H) groups
2. Restrained distances
 C304-C305
 1.458 with sigma of 0.02
 C305-N302
 1.157 with sigma of 0.02
 C304-N302
 2.615 with sigma of 0.02
 C208-C209
 1.517 with sigma of 0.02
 C211-C210
 1.517 with sigma of 0.02
 C209-O200
 1.411 with sigma of 0.02
 O200-C210
 1.411 with sigma of 0.02
 C208-O200
 2.3756 with sigma of 0.02
 O200-C211
 2.3756 with sigma of 0.02
3. Uiso/Uaniso restraints and constraints
Uanis(C204) = Uanis(C205)
Uanis(C202) = Uanis(C203)
4. Rigid body (RIGU) restrains
 C401, F403, F405, F404, S401, O404, O403, O405, S402, O407, O406, C402, F406,
 F408, O408, F407
 with sigma for 1-2 distances of 0.001 and sigma for 1-3 distances of 0.001
 N303, C307, C306, H30J, H30K, H30L
 with sigma for 1-2 distances of 0.001 and sigma for 1-3 distances of 0.001
 O201, C200, H20P, H20Q, H20R, C201, H20S, H20T, C202, C203, H20W, H20X, H20Y
 with sigma for 1-2 distances of 0.001 and sigma for 1-3 distances of 0.001
 C307, N303, C306, H30J, H30K, H30L
 with sigma for 1-2 distances of 0.001 and sigma for 1-3 distances of 0.001
5. Same fragment restrains
{C400, F400, F401, F402, S400, O402, O400, O401} sigma for 1-2: 0.02, 1-3: 0.04
as
{C401, F403, F405, F404, S401, O404, O403, O405}
{C400, F400, F401, F402, S400, O402, O400, O401} sigma for 1-2: 0.02, 1-3: 0.04
as
{C402, F406, F408, F407, S402, O407, O408, O406}
{N302, C305, C304} sigma for 1-2: 0.02, 1-3: 0.04
as
{N300, C301, C300}
{N302, C305, C304} sigma for 1-2: 0.02, 1-3: 0.04
as
{N301, C303, C302}
{C208, C209, O200, C210, C211} sigma for 1-2: 0.02, 1-3: 0.04
as
{C207, C206, O202, C205, C204}
{C208, C209, O200, C210, C211} sigma for 1-2: 0.02, 1-3: 0.04
as
{C200, C201, O201, C202, C203}
{N302, C305, C304} sigma for 1-2: 0.02, 1-3: 0.04
as
{N303, C307, C306}
6. Others
 Sof(C402)=Sof(F406)=Sof(F408)=Sof(F407)=Sof(S402)=Sof(O407)=Sof(O408)=
 Sof(O406)=1-FVAR(1)
 Sof(C401)=Sof(F403)=Sof(F405)=Sof(F404)=Sof(S401)=Sof(O404)=Sof(O403)=
 Sof(O405)=FVAR(1)
 Sof(C200)=Sof(H20P)=Sof(H20Q)=Sof(H20R)=Sof(C201)=Sof(H20S)=Sof(H20T)=
 Sof(O201)=Sof(C202)=Sof(H20U)=Sof(H20V)=Sof(C203)=Sof(H20W)=Sof(H20X)=
 Sof(H20Y)=1-FVAR(2)
 Sof(C207)=Sof(H20F)=Sof(H20G)=Sof(H20H)=Sof(C206)=Sof(H20I)=Sof(H20J)=
 Sof(O202)=Sof(C205)=Sof(H20K)=Sof(H20L)=Sof(C204)=Sof(H20M)=Sof(H20N)=
 Sof(H20O)=Sof(N303)=Sof(C307)=Sof(C306)=Sof(H30J)=Sof(H30K)=Sof(H30L)=0.5*
 FVAR(3)
 Fixed Sof: C208(0.5) H20A(0.5) H20B(0.5) H20C(0.5) C209(0.5) H20D(0.5)
 H20E(0.5) O200(0.5) C210(0.5) H21A(0.5) H21B(0.5) C211(0.5) H21C(0.5)
 H21D(0.5) H21E(0.5) N301(0.5) C303(0.5) C302(0.5) H30G(0.5) H30H(0.5) H30I(0.5)
7.a Secondary CH2 refined with riding coordinates:
 C209(H20D,H20E), C210(H21A,H21B), C206(H20I,H20J), C205(H20K,H20L), C201(H20S,
 H20T), C202(H20U,H20V)
7.b Aromatic/amide H refined with riding coordinates:
 C4(H4), C6(H6), C52(H52), C51(H51), C2(H2), C71(H71), C16(H16), C53(H53),
 C66(H66), C26(H26), C13(H13), C36(H36), C14(H14), C61(H61), C82(H82), C63(H63),
  C15(H15), C23(H23), C81(H81), C24(H24), C54(H54), C41(H41), C72(H72),
 C62(H62), C79(H79), C91(H91), C33(H33), C42(H42), C44(H44), C92(H92), C46(H46),
  C69(H69), C25(H25), C85(H85), C49(H49), C99(H99), C64(H64), C77(H77),
 C35(H35), C43(H43), C75(H75), C78(H78), C34(H34), C67(H67), C68(H68), C76(H76),
  C59(H59), C98(H98), C96(H96), C86(H86), C56(H56), C48(H48), C95(H95),
 C47(H47), C89(H89), C57(H57), C97(H97), C58(H58), C88(H88), C87(H87)
7.c Idealised Me refined as rotating group:
 C208(H20A,H20B,H20C), C211(H21C,H21D,H21E), C304(H30A,H30B,H30C), C300(H30D,
 H30E,H30F), C302(H30G,H30H,H30I), C207(H20F,H20G,H20H), C204(H20M,H20N,H20O),
 C200(H20P,H20Q,H20R), C203(H20W,H20X,H20Y), C306(H30J,H30K,H30L)
;
_shelx_shelxl_version_number 2014/7
_olex2_submission_special_instructions 'No special instructions were received'

loop_
_space_group_symop_operation_xyz
'x, y, z'
'-x, y, -z+1/2'
'x+1/2, y+1/2, z'
'-x+1/2, y+1/2, -z+1/2'
'-x, -y, -z'
'x, -y, z-1/2'
'-x+1/2, -y+1/2, -z'
'x+1/2, -y+1/2, z-1/2'

loop_
_atom_site_label
_atom_site_type_symbol
_atom_site_fract_x
_atom_site_fract_y
_atom_site_fract_z
_atom_site_U_iso_or_equiv
_atom_site_adp_type
_atom_site_occupancy
_atom_site_site_symmetry_order
_atom_site_calc_flag
_atom_site_refinement_flags_posn
_atom_site_refinement_flags_adp
_atom_site_refinement_flags_occupancy
_atom_site_disorder_assembly
_atom_site_disorder_group
Fe4 Fe 0.68957(2) 0.57057(2) 0.53865(2) 0.01333(11) Uani 1 1 d . . . . .
Fe1 Fe 0.76082(2) 0.50213(2) 0.62936(2) 0.01494(11) Uani 1 1 d . . . . .
Fe2 Fe 0.82720(2) 0.57230(2) 0.57645(2) 0.01534(11) Uani 1 1 d . . . . .
Fe3 Fe 0.75154(2) 0.59885(2) 0.65996(2) 0.01431(11) Uani 1 1 d . . . . .
O1 O 0.75047(9) 0.56364(7) 0.59567(8) 0.0124(4) Uani 1 1 d . . . . .
O21 O 0.84213(9) 0.51693(7) 0.61561(8) 0.0117(4) Uani 1 1 d . . . . .
O11 O 0.76665(9) 0.53998(7) 0.69630(8) 0.0135(4) Uani 1 1 d . . . . .
O31 O 0.82986(9) 0.60663(7) 0.65010(9) 0.0138(4) Uani 1 1 d . . . . .
N13 N 0.72194(11) 0.47954(9) 0.55499(11) 0.0151(5) Uani 1 1 d . . . . .
N33 N 0.66654(11) 0.60417(9) 0.64434(11) 0.0172(6) Uani 1 1 d . . . . .
N14 N 0.69123(11) 0.50592(9) 0.51832(11) 0.0146(5) Uani 1 1 d . . . . .
N21 N 0.83824(11) 0.52214(9) 0.51411(10) 0.0140(5) Uani 1 1 d . . . . .
N34 N 0.63942(11) 0.59238(9) 0.59502(11) 0.0177(6) Uani 1 1 d . . . . .
N12 N 0.80425(11) 0.44184(9) 0.64049(11) 0.0170(6) Uani 1 1 d . . . . .
N31 N 0.75818(12) 0.66580(9) 0.62902(11) 0.0183(6) Uani 1 1 d . . . . .
N11 N 0.68245(11) 0.49353(9) 0.66745(11) 0.0182(6) Uani 1 1 d . . . . .
N22 N 0.90077(12) 0.61039(9) 0.58101(11) 0.0178(6) Uani 1 1 d . . . . .
N32 N 0.74191(12) 0.60982(9) 0.74330(11) 0.0184(6) Uani 1 1 d . . . . .
N23 N 0.79161(11) 0.61372(9) 0.51514(11) 0.0163(6) Uani 1 1 d . . . . .
N24 N 0.73558(11) 0.61445(9) 0.49897(11) 0.0153(5) Uani 1 1 d . . . . .
C50 C 0.85344(12) 0.48231(11) 0.53334(12) 0.0133(6) Uani 1 1 d . . . . .
C5 C 0.89477(13) 0.58919(11) 0.74415(12) 0.0140(6) Uani 1 1 d . . . . .
C22 C 0.93425(13) 0.48999(10) 0.60456(13) 0.0144(6) Uani 1 1 d . . . . .
C3 C 0.92735(12) 0.52724(11) 0.69552(12) 0.0132(6) Uani 1 1 d . . . . .
C37 C 0.88891(13) 0.63712(11) 0.75070(13) 0.0160(6) Uani 1 1 d . . . . .
C17 C 0.82042(13) 0.48681(10) 0.78233(12) 0.0128(6) Uani 1 1 d . . . . .
C27 C 0.95872(13) 0.51134(10) 0.65122(12) 0.0135(6) Uani 1 1 d . . . . .
C65 C 0.90383(14) 0.64411(11) 0.61601(13) 0.0166(7) Uani 1 1 d . . . . .
C40 C 0.67918(14) 0.51548(11) 0.71424(13) 0.0168(7) Uani 1 1 d . . . . .
C4 C 0.92881(13) 0.57162(11) 0.70750(12) 0.0145(6) Uani 1 1 d . . . . .
H4 H 0.9532 0.5902 0.6907 0.017 Uiso 1 1 calc R . . . .
C6 C 0.86210(13) 0.56118(11) 0.77108(12) 0.0138(6) Uani 1 1 d . . . . .
H6 H 0.8406 0.5725 0.7977 0.017 Uiso 1 1 calc R . . . .
C1 C 0.86035(12) 0.51653(10) 0.75963(12) 0.0127(6) Uani 1 1 d . . . . .
C12 C 0.76278(13) 0.49355(10) 0.77551(12) 0.0140(6) Uani 1 1 d . . . . .
C52 C 0.83024(14) 0.44928(11) 0.44740(13) 0.0182(7) Uani 1 1 d . . . . .
H52 H 0.8275 0.4244 0.4246 0.022 Uiso 1 1 calc R . . . .
C51 C 0.85061(13) 0.44550(11) 0.50116(13) 0.0169(6) Uani 1 1 d . . . . .
H51 H 0.8624 0.4180 0.5156 0.020 Uiso 1 1 calc R . . . .
C21 C 0.87129(13) 0.48265(10) 0.59441(12) 0.0126(6) Uani 1 1 d . . . . .
C32 C 0.87134(14) 0.66517(11) 0.70728(13) 0.0162(6) Uani 1 1 d . . . . .
C45 C 0.73234(13) 0.57355(11) 0.77159(13) 0.0175(7) Uani 1 1 d . . . . .
C2 C 0.89411(12) 0.49954(10) 0.72281(12) 0.0126(6) Uani 1 1 d . . . . .
H2 H 0.8945 0.4690 0.7162 0.015 Uiso 1 1 calc R . . . .
C11 C 0.73614(13) 0.53056(11) 0.73990(12) 0.0152(6) Uani 1 1 d . . . . .
C71 C 0.71600(14) 0.43828(11) 0.53761(14) 0.0179(7) Uani 1 1 d . . . . .
H71 H 0.7327 0.4136 0.5555 0.021 Uiso 1 1 calc R . . . .
C73 C 0.66763(13) 0.47964(11) 0.47901(13) 0.0166(7) Uani 1 1 d . . . . .
C55 C 0.85351(14) 0.43996(11) 0.62062(12) 0.0155(6) Uani 1 1 d . . . . .
C16 C 0.84064(14) 0.44957(11) 0.81000(13) 0.0166(7) Uani 1 1 d . . . . .
H16 H 0.8791 0.4441 0.8131 0.020 Uiso 1 1 calc R . . . .
C53 C 0.81396(14) 0.49015(12) 0.42769(13) 0.0186(7) Uani 1 1 d . . . . .
H53 H 0.7995 0.4937 0.3913 0.022 Uiso 1 1 calc R . . . .
C60 C 0.80999(14) 0.67820(10) 0.62117(12) 0.0159(6) Uani 1 1 d . . . . .
C66 C 0.94875(15) 0.67200(12) 0.62093(14) 0.0218(7) Uani 1 1 d . . . . .
H66 H 0.9499 0.6957 0.6455 0.026 Uiso 1 1 calc R . . . .
C26 C 1.01500(13) 0.51998(11) 0.65568(13) 0.0175(7) Uani 1 1 d . . . . .
H26 H 1.0311 0.5349 0.6866 0.021 Uiso 1 1 calc R . . . .
C13 C 0.72901(14) 0.46444(12) 0.79997(13) 0.0195(7) Uani 1 1 d . . . . .
H13 H 0.6904 0.4693 0.7967 0.023 Uiso 1 1 calc R . . . .
C36 C 0.89722(15) 0.65453(12) 0.80256(14) 0.0214(7) Uani 1 1 d . . . . .
H36 H 0.9076 0.6356 0.8320 0.026 Uiso 1 1 calc R . . . .
C14 C 0.75040(15) 0.42846(11) 0.82906(14) 0.0211(7) Uani 1 1 d . . . . .
H14 H 0.7266 0.4095 0.8461 0.025 Uiso 1 1 calc R . . . .
C61 C 0.82023(15) 0.71365(11) 0.58921(13) 0.0199(7) Uani 1 1 d . . . . .
H61 H 0.8569 0.7218 0.5840 0.024 Uiso 1 1 calc R . . . .
C74 C 0.63325(13) 0.49674(12) 0.43200(13) 0.0180(7) Uani 1 1 d . . . . .
C82 C 0.77803(15) 0.65779(11) 0.44339(14) 0.0198(7) Uani 1 1 d . . . . .
H82 H 0.7847 0.6771 0.4149 0.024 Uiso 1 1 calc R . . . .
C63 C 0.72375(16) 0.72510(12) 0.57344(15) 0.0252(8) Uani 1 1 d . . . . .
H63 H 0.6931 0.7410 0.5573 0.030 Uiso 1 1 calc R . . . .
C15 C 0.80627(15) 0.42040(11) 0.83309(13) 0.0198(7) Uani 1 1 d . . . . .
H15 H 0.8210 0.3952 0.8514 0.024 Uiso 1 1 calc R . . . .
C23 C 0.96872(14) 0.47693(12) 0.56584(13) 0.0197(7) Uani 1 1 d . . . . .
H23 H 0.9532 0.4618 0.5348 0.024 Uiso 1 1 calc R . . . .
C93 C 0.58607(14) 0.60409(12) 0.59581(14) 0.0199(7) Uani 1 1 d . . . . .
C81 C 0.81627(15) 0.63972(11) 0.48131(14) 0.0188(7) Uani 1 1 d . . . . .
H81 H 0.8547 0.6449 0.4832 0.023 Uiso 1 1 calc R . . . .
C31 C 0.85428(14) 0.64812(10) 0.64958(12) 0.0151(6) Uani 1 1 d . . . . .
C24 C 1.02472(14) 0.48531(14) 0.57138(14) 0.0253(8) Uani 1 1 d . . . . .
H24 H 1.0470 0.4759 0.5444 0.030 Uiso 1 1 calc R . . . .
C54 C 0.81915(13) 0.52550(11) 0.46198(13) 0.0166(7) Uani 1 1 d . . . . .
H54 H 0.8088 0.5535 0.4481 0.020 Uiso 1 1 calc R . . . .
C41 C 0.62982(14) 0.52373(12) 0.73434(14) 0.0214(7) Uani 1 1 d . . . . .
H41 H 0.6287 0.5390 0.7673 0.026 Uiso 1 1 calc R . . . .
C72 C 0.68204(14) 0.43651(11) 0.48987(14) 0.0196(7) Uani 1 1 d . . . . .
H72 H 0.6711 0.4114 0.4693 0.023 Uiso 1 1 calc R . . . .
C62 C 0.77636(16) 0.73702(12) 0.56498(14) 0.0241(8) Uani 1 1 d . . . . .
H62 H 0.7826 0.7612 0.5426 0.029 Uiso 1 1 calc R . . . .
C79 C 0.63855(14) 0.53918(12) 0.41296(13) 0.0193(7) Uani 1 1 d . . . . .
H79 H 0.6656 0.5579 0.4304 0.023 Uiso 1 1 calc R . . . .
C91 C 0.62976(15) 0.62348(12) 0.67309(14) 0.0235(8) Uani 1 1 d . . . . .
H91 H 0.6377 0.6350 0.7083 0.028 Uiso 1 1 calc R . . . .
C33 C 0.86614(16) 0.70959(11) 0.71751(14) 0.0239(8) Uani 1 1 d . . . . .
H33 H 0.8555 0.7288 0.6885 0.029 Uiso 1 1 calc R . . . .
C42 C 0.58154(15) 0.50944(13) 0.70584(15) 0.0261(8) Uani 1 1 d . . . . .
H42 H 0.5469 0.5151 0.7188 0.031 Uiso 1 1 calc R . . . .
C44 C 0.63561(14) 0.47926(12) 0.64085(15) 0.0231(7) Uani 1 1 d . . . . .
H44 H 0.6376 0.4632 0.6085 0.028 Uiso 1 1 calc R . . . .
C92 C 0.57849(15) 0.62433(13) 0.64426(15) 0.0259(8) Uani 1 1 d . . . . .
H92 H 0.5454 0.6362 0.6552 0.031 Uiso 1 1 calc R . . . .
C83 C 0.72741(14) 0.64160(11) 0.45601(13) 0.0185(7) Uani 1 1 d . . . . .
C46 C 0.72267(15) 0.57557(12) 0.82529(14) 0.0226(7) Uani 1 1 d . . . . .
H46 H 0.7149 0.5498 0.8444 0.027 Uiso 1 1 calc R . . . .
C69 C 0.94325(15) 0.60328(13) 0.55174(14) 0.0248(8) Uani 1 1 d . . . . .
H69 H 0.9415 0.5790 0.5279 0.030 Uiso 1 1 calc R . . . .
C25 C 1.04814(14) 0.50746(13) 0.61639(14) 0.0230(8) Uani 1 1 d . . . . .
H25 H 1.0863 0.5139 0.6202 0.028 Uiso 1 1 calc R . . . .
C85 C 0.66656(17) 0.66827(12) 0.37743(15) 0.0252(8) Uani 1 1 d . . . . .
H85 H 0.6977 0.6698 0.3574 0.030 Uiso 1 1 calc R . . . .
C49 C 0.74389(16) 0.64894(12) 0.76771(14) 0.0242(8) Uani 1 1 d . . . . .
H49 H 0.7510 0.6743 0.7476 0.029 Uiso 1 1 calc R . . . .
C94 C 0.54400(14) 0.59542(12) 0.55085(15) 0.0222(7) Uani 1 1 d . . . . .
C99 C 0.54872(15) 0.56062(13) 0.51572(15) 0.0257(8) Uani 1 1 d . . . . .
H99 H 0.5794 0.5415 0.5208 0.031 Uiso 1 1 calc R . . . .
C64 C 0.71626(15) 0.68956(12) 0.60580(14) 0.0226(7) Uani 1 1 d . . . . .
H64 H 0.6798 0.6815 0.6119 0.027 Uiso 1 1 calc R . . . .
C77 C 0.56637(15) 0.52696(13) 0.34241(14) 0.0258(8) Uani 1 1 d . . . . .
H77 H 0.5435 0.5372 0.3122 0.031 Uiso 1 1 calc R . . . .
C35 C 0.89070(17) 0.69889(12) 0.81216(14) 0.0282(8) Uani 1 1 d . . . . .
H35 H 0.8962 0.7101 0.8477 0.034 Uiso 1 1 calc R . . . .
C84 C 0.67255(15) 0.65334(11) 0.43073(14) 0.0214(7) Uani 1 1 d . . . . .
C43 C 0.58458(15) 0.48686(14) 0.65841(15) 0.0272(8) Uani 1 1 d . . . . .
H43 H 0.5522 0.4767 0.6382 0.033 Uiso 1 1 calc R . . . .
C75 C 0.59397(15) 0.46936(13) 0.40441(16) 0.0262(8) Uani 1 1 d . . . . .
H75 H 0.5898 0.4402 0.4163 0.031 Uiso 1 1 calc R . . . .
C78 C 0.60512(15) 0.55468(13) 0.36903(14) 0.0234(7) Uani 1 1 d . . . . .
H78 H 0.6086 0.5839 0.3572 0.028 Uiso 1 1 calc R . . . .
C34 C 0.87620(18) 0.72644(12) 0.76951(15) 0.0296(9) Uani 1 1 d . . . . .
H34 H 0.8730 0.7569 0.7755 0.035 Uiso 1 1 calc R . . . .
C67 C 0.99181(16) 0.66497(13) 0.58978(15) 0.0279(8) Uani 1 1 d . . . . .
H67 H 1.0226 0.6841 0.5923 0.034 Uiso 1 1 calc R . . . .
C68 C 0.98954(16) 0.62970(14) 0.55472(15) 0.0288(8) Uani 1 1 d . . . . .
H68 H 1.0189 0.6238 0.5334 0.035 Uiso 1 1 calc R . . . .
C76 C 0.56128(15) 0.48452(13) 0.36007(16) 0.0292(9) Uani 1 1 d . . . . .
H76 H 0.5351 0.4656 0.3416 0.035 Uiso 1 1 calc R . . . .
C59 C 0.78642(16) 0.40640(13) 0.66580(16) 0.0282(8) Uani 1 1 d . . . . .
H59 H 0.7518 0.4077 0.6801 0.034 Uiso 1 1 calc R . . . .
C98 C 0.50859(16) 0.55377(15) 0.47313(17) 0.0320(9) Uani 1 1 d . . . . .
H98 H 0.5122 0.5303 0.4489 0.038 Uiso 1 1 calc R . . . .
C96 C 0.45774(16) 0.61532(15) 0.50170(18) 0.0353(10) Uani 1 1 d . . . . .
H96 H 0.4265 0.6338 0.4972 0.042 Uiso 1 1 calc R . . . .
C86 C 0.61528(18) 0.68086(13) 0.35395(16) 0.0324(9) Uani 1 1 d . . . . .
H86 H 0.6117 0.6912 0.3179 0.039 Uiso 1 1 calc R . . . .
C56 C 0.88568(17) 0.40287(12) 0.62522(15) 0.0269(8) Uani 1 1 d . . . . .
H56 H 0.9205 0.4021 0.6112 0.032 Uiso 1 1 calc R . . . .
C48 C 0.73569(18) 0.65315(14) 0.82181(16) 0.0323(9) Uani 1 1 d . . . . .
H48 H 0.7377 0.6810 0.8387 0.039 Uiso 1 1 calc R . . . .
C95 C 0.49784(15) 0.62231(14) 0.54392(16) 0.0298(9) Uani 1 1 d . . . . .
H95 H 0.4938 0.6456 0.5683 0.036 Uiso 1 1 calc R . . . .
C47 C 0.72454(17) 0.61624(14) 0.85074(15) 0.0303(9) Uani 1 1 d . . . . .
H47 H 0.7182 0.6185 0.8876 0.036 Uiso 1 1 calc R . . . .
C89 C 0.62645(16) 0.65166(13) 0.45920(16) 0.0283(8) Uani 1 1 d . . . . .
H89 H 0.6300 0.6422 0.4956 0.034 Uiso 1 1 calc R . . . .
C57 C 0.8658(2) 0.36653(14) 0.65091(18) 0.0411(11) Uani 1 1 d . . . . .
H57 H 0.8867 0.3404 0.6539 0.049 Uiso 1 1 calc R . . . .
C97 C 0.46334(16) 0.58125(16) 0.46607(18) 0.0367(10) Uani 1 1 d . . . . .
H97 H 0.4362 0.5767 0.4368 0.044 Uiso 1 1 calc R . . . .
C58 C 0.8163(2) 0.36843(14) 0.67176(18) 0.0380(10) Uani 1 1 d . . . . .
H58 H 0.8028 0.3441 0.6900 0.046 Uiso 1 1 calc R . . . .
C88 C 0.57491(18) 0.66383(16) 0.43475(18) 0.0391(10) Uani 1 1 d . . . . .
H88 H 0.5435 0.6620 0.4543 0.047 Uiso 1 1 calc R . . . .
C87 C 0.56937(18) 0.67858(15) 0.38219(18) 0.0388(10) Uani 1 1 d . . . . .
H87 H 0.5344 0.6871 0.3657 0.047 Uiso 1 1 calc R . . . .
C208 C 1.0493(5) 0.3642(4) 0.5950(4) 0.063(3) Uani 0.5 1 d D . P A -1
H20A H 1.0710 0.3425 0.5774 0.094 Uiso 0.5 1 calc GR . P A -1
H20B H 1.0642 0.3934 0.5898 0.094 Uiso 0.5 1 calc GR . P A -1
H20C H 1.0110 0.3630 0.5794 0.094 Uiso 0.5 1 calc GR . P A -1
C209 C 1.0516(5) 0.3549(4) 0.6506(4) 0.061(3) Uani 0.5 1 d D . P A -1
H20D H 1.0905 0.3555 0.6659 0.073 Uiso 0.5 1 calc R . P A -1
H20E H 1.0374 0.3251 0.6555 0.073 Uiso 0.5 1 calc R . P A -1
O200 O 1.0212(3) 0.3847(3) 0.6795(3) 0.065(2) Uani 0.5 1 d D . P A -1
C210 C 1.0285(4) 0.3830(4) 0.7349(4) 0.052(3) Uani 0.5 1 d D . P A -1
H21A H 1.0672 0.3904 0.7469 0.062 Uiso 0.5 1 calc R . P A -1
H21B H 1.0219 0.3528 0.7467 0.062 Uiso 0.5 1 calc R . P A -1
C211 C 0.9921(7) 0.4128(4) 0.7612(6) 0.059(4) Uani 0.5 1 d D . P A -1
H21C H 0.9542 0.4019 0.7560 0.088 Uiso 0.5 1 calc GR . P A -1
H21D H 0.9938 0.4419 0.7453 0.088 Uiso 0.5 1 calc GR . P A -1
H21E H 1.0039 0.4143 0.7997 0.088 Uiso 0.5 1 calc GR . P A -1
C400 C 0.8007(2) 0.31338(15) 0.4806(2) 0.0456(11) Uani 1 1 d D . . . .
F400 F 0.77767(13) 0.35066(11) 0.49411(17) 0.0722(10) Uani 1 1 d D . . . .
F401 F 0.79408(15) 0.28407(12) 0.51901(14) 0.0711(10) Uani 1 1 d D . . . .
F402 F 0.77313(14) 0.29864(11) 0.43601(14) 0.0653(9) Uani 1 1 d D . . . .
S400 S 0.87359(5) 0.32138(3) 0.47218(4) 0.0341(2) Uani 1 1 d D . . . .
O402 O 0.87217(16) 0.35352(11) 0.43088(14) 0.0509(9) Uani 1 1 d D . . . .
O400 O 0.89613(15) 0.33655(12) 0.52375(14) 0.0547(9) Uani 1 1 d D . . . .
O401 O 0.89218(14) 0.27912(10) 0.45685(14) 0.0450(8) Uani 1 1 d D . . . .
C401 C 0.6468(4) 0.7620(4) 0.7158(4) 0.0754(15) Uani 0.589(4) 1 d D U P B 1
F403 F 0.6184(3) 0.7916(3) 0.7411(3) 0.090(2) Uani 0.589(4) 1 d D U P B 1
F405 F 0.6340(4) 0.7647(3) 0.6616(3) 0.107(2) Uani 0.589(4) 1 d D U P B 1
F404 F 0.6419(4) 0.7231(3) 0.7225(3) 0.0971(19) Uani 0.589(4) 1 d D U P B 1
S401 S 0.72389(13) 0.77705(8) 0.73062(10) 0.0651(8) Uani 0.589(4) 1 d D U P B 1
O404 O 0.7317(3) 0.7696(2) 0.7853(2) 0.0583(15) Uani 0.589(4) 1 d D U P B 1
O403 O 0.7352(4) 0.8219(2) 0.7250(3) 0.0735(18) Uani 0.589(4) 1 d D U P B 1
O405 O 0.7497(4) 0.7466(3) 0.7014(3) 0.0578(17) Uani 0.589(4) 1 d D U P B 1
C402 C 0.6920(6) 0.7799(4) 0.6994(5) 0.0727(17) Uani 0.411(4) 1 d D U P B 2
F406 F 0.7119(5) 0.8195(3) 0.7089(4) 0.068(2) Uani 0.411(4) 1 d D U P B 2
F408 F 0.7420(5) 0.7584(4) 0.6920(5) 0.078(2) Uani 0.411(4) 1 d D U P B 2
F407 F 0.6613(4) 0.7890(3) 0.6573(3) 0.074(2) Uani 0.411(4) 1 d D U P B 2
S402 S 0.6638(2) 0.75689(12) 0.75849(15) 0.0679(12) Uani 0.411(4) 1 d D U P B 2
O407 O 0.6447(5) 0.7136(3) 0.7475(5) 0.069(2) Uani 0.411(4) 1 d D U P B 2
O408 O 0.7078(5) 0.7570(4) 0.8012(4) 0.074(2) Uani 0.411(4) 1 d D U P B 2
O406 O 0.6181(5) 0.7863(3) 0.7652(5) 0.068(2) Uani 0.411(4) 1 d D U P B 2
N302 N 0.6336(3) 0.6697(2) 0.9268(4) 0.122(3) Uani 1 1 d D . . . .
C305 C 0.6315(3) 0.7037(2) 0.9091(4) 0.088(2) Uani 1 1 d D . . . .
C304 C 0.6310(4) 0.7472(2) 0.8864(4) 0.111(3) Uani 1 1 d D . . . .
H30A H 0.6007 0.7497 0.8579 0.166 Uiso 1 1 calc GR . . . .
H30B H 0.6660 0.7527 0.8713 0.166 Uiso 1 1 calc GR . . . .
H30C H 0.6260 0.7687 0.9146 0.166 Uiso 1 1 calc GR . . . .
N300 N 0.5980(2) 0.76847(19) 0.5126(2) 0.0699(14) Uani 1 1 d D . . . .
C301 C 0.5561(2) 0.7596(2) 0.5232(3) 0.0609(15) Uani 1 1 d D . . . .
C300 C 0.5009(3) 0.7485(3) 0.5359(5) 0.131(4) Uani 1 1 d D . . . .
H30D H 0.5032 0.7296 0.5677 0.196 Uiso 1 1 calc GR . . . .
H30E H 0.4816 0.7331 0.5053 0.196 Uiso 1 1 calc GR . . . .
H30F H 0.4809 0.7752 0.5431 0.196 Uiso 1 1 calc GR . . . .
N301 N 0.5035(12) 0.5893(3) 0.7534(14) 0.061(3) Uani 0.5 1 d D . P C -1
C303 C 0.5357(4) 0.6106(4) 0.7765(4) 0.052(3) Uani 0.5 1 d D . P C -1
C302 C 0.5768(5) 0.6334(5) 0.8114(5) 0.075(4) Uani 0.5 1 d D . P C -1
H30G H 0.6135 0.6254 0.8019 0.112 Uiso 0.5 1 calc GR . P C -1
H30H H 0.5732 0.6252 0.8489 0.112 Uiso 0.5 1 calc GR . P C -1
H30I H 0.5715 0.6649 0.8071 0.112 Uiso 0.5 1 calc GR . P C -1
C207 C 0.4525(8) 0.3848(7) 0.7844(10) 0.079(6) Uani 0.365(4) 1 d D . P D -1
H20F H 0.4160 0.3717 0.7773 0.119 Uiso 0.365(4) 1 calc GR . P D -1
H20G H 0.4499 0.4164 0.7784 0.119 Uiso 0.365(4) 1 calc GR . P D -1
H20H H 0.4667 0.3792 0.8218 0.119 Uiso 0.365(4) 1 calc GR . P D -1
C206 C 0.4882(9) 0.3666(7) 0.7496(15) 0.081(10) Uani 0.365(4) 1 d D . P D -1
H20I H 0.4712 0.3689 0.7121 0.097 Uiso 0.365(4) 1 calc R . P D -1
H20J H 0.4932 0.3352 0.7582 0.097 Uiso 0.365(4) 1 calc R . P D -1
O202 O 0.5408(5) 0.3874(4) 0.7535(5) 0.053(3) Uani 0.365(4) 1 d D . P D -1
C205 C 0.5764(5) 0.3715(6) 0.7178(6) 0.052(3) Uani 0.365(4) 1 d D . P D -1
H20K H 0.5631 0.3818 0.6813 0.063 Uiso 0.365(4) 1 calc R . P D -1
H20L H 0.5737 0.3393 0.7176 0.063 Uiso 0.365(4) 1 calc R . P D -1
C204 C 0.6338(6) 0.3829(7) 0.7274(8) 0.052(3) Uani 0.365(4) 1 d D . P D -1
H20M H 0.6495 0.3859 0.6930 0.079 Uiso 0.365(4) 1 calc GR . P D -1
H20N H 0.6533 0.3599 0.7488 0.079 Uiso 0.365(4) 1 calc GR . P D -1
H20O H 0.6374 0.4106 0.7471 0.079 Uiso 0.365(4) 1 calc GR . P D -1
C200 C 0.6820(11) 0.3081(11) 0.5913(11) 0.076(9) Uani 0.270(8) 1 d D U P D -2
H20P H 0.7049 0.3328 0.5822 0.115 Uiso 0.270(8) 1 calc GR U P D -2
H20Q H 0.6725 0.2904 0.5591 0.115 Uiso 0.270(8) 1 calc GR U P D -2
H20R H 0.7024 0.2901 0.6189 0.115 Uiso 0.270(8) 1 calc GR U P D -2
C201 C 0.6343(10) 0.3235(8) 0.6107(8) 0.070(5) Uani 0.270(8) 1 d D U P D -2
H20S H 0.6146 0.2988 0.6258 0.084 Uiso 0.270(8) 1 calc R U P D -2
H20T H 0.6101 0.3360 0.5805 0.084 Uiso 0.270(8) 1 calc R U P D -2
O201 O 0.6454(7) 0.3562(7) 0.6515(7) 0.086(5) Uani 0.270(8) 1 d D U P D -2
C202 C 0.6058(9) 0.3610(8) 0.6882(8) 0.073(5) Uani 0.270(8) 1 d D U P D -2
H20U H 0.5951 0.3316 0.7000 0.088 Uiso 0.270(8) 1 calc R . P D -2
H20V H 0.5727 0.3748 0.6695 0.088 Uiso 0.270(8) 1 calc R . P D -2
C203 C 0.6235(14) 0.3870(13) 0.7360(11) 0.073(5) Uani 0.270(8) 1 d D U P D -2
H20W H 0.6502 0.4090 0.7267 0.110 Uiso 0.270(8) 1 calc GR U P D -2
H20X H 0.6407 0.3678 0.7642 0.110 Uiso 0.270(8) 1 calc GR U P D -2
H20Y H 0.5916 0.4015 0.7490 0.110 Uiso 0.270(8) 1 calc GR U P D -2
N303 N 0.6480(5) 0.3703(3) 0.6156(6) 0.050(3) Uani 0.365(4) 1 d D U P D -3
C307 C 0.6659(4) 0.3364(3) 0.6097(5) 0.025(2) Uani 0.365(4) 1 d D U P D -3
C306 C 0.6923(6) 0.2949(4) 0.6059(7) 0.037(3) Uani 0.365(4) 1 d D U P D -3
H30J H 0.7154 0.2953 0.5759 0.056 Uiso 0.365(4) 1 calc GR U P D -3
H30K H 0.6644 0.2720 0.5998 0.056 Uiso 0.365(4) 1 calc GR U P D -3
H30L H 0.7152 0.2889 0.6395 0.056 Uiso 0.365(4) 1 calc GR U P D -3

loop_
_atom_site_aniso_label
_atom_site_aniso_U_11
_atom_site_aniso_U_22
_atom_site_aniso_U_33
_atom_site_aniso_U_23
_atom_site_aniso_U_13
_atom_site_aniso_U_12
Fe4 0.0128(2) 0.0168(2) 0.0096(2) -0.00089(17) -0.00275(17) 0.00124(17)
Fe1 0.0124(2) 0.0218(2) 0.0099(2) -0.00322(18) -0.00253(17) 0.00236(18)
Fe2 0.0186(2) 0.0146(2) 0.0113(2) -0.00223(17) -0.00666(18) 0.00237(18)
Fe3 0.0170(2) 0.0163(2) 0.0088(2) -0.00080(17) -0.00304(17) 0.00245(18)
O1 0.0120(10) 0.0164(11) 0.0082(10) 0.0002(8) -0.0023(8) 0.0005(8)
O21 0.0119(10) 0.0148(11) 0.0082(10) -0.0009(8) -0.0008(8) 0.0011(8)
O11 0.0152(11) 0.0180(11) 0.0070(10) 0.0012(8) -0.0004(8) -0.0009(9)
O31 0.0170(11) 0.0141(11) 0.0095(10) 0.0001(8) -0.0032(8) -0.0005(8)
N13 0.0156(13) 0.0177(14) 0.0117(13) -0.0003(10) -0.0011(10) 0.0009(11)
N33 0.0176(14) 0.0225(15) 0.0108(13) 0.0000(11) -0.0020(11) 0.0026(11)
N14 0.0124(13) 0.0203(14) 0.0103(12) -0.0004(10) -0.0023(10) -0.0004(10)
N21 0.0151(13) 0.0181(14) 0.0083(12) -0.0002(10) -0.0017(10) -0.0023(10)
N34 0.0165(14) 0.0215(15) 0.0143(13) -0.0011(11) -0.0028(11) 0.0017(11)
N12 0.0183(14) 0.0193(14) 0.0122(13) 0.0028(11) -0.0044(11) -0.0025(11)
N31 0.0209(14) 0.0191(14) 0.0139(13) -0.0009(11) -0.0028(11) 0.0036(11)
N11 0.0165(14) 0.0236(15) 0.0137(13) -0.0013(11) -0.0027(11) -0.0005(11)
N22 0.0191(14) 0.0215(14) 0.0119(13) -0.0021(11) -0.0035(11) 0.0026(11)
N32 0.0205(14) 0.0209(14) 0.0129(13) -0.0006(11) -0.0029(11) 0.0027(11)
N23 0.0165(14) 0.0182(14) 0.0135(13) -0.0018(11) -0.0016(11) 0.0000(11)
N24 0.0182(14) 0.0164(13) 0.0106(13) -0.0006(10) -0.0028(11) 0.0007(11)
C50 0.0092(14) 0.0194(16) 0.0109(14) 0.0004(12) -0.0004(11) -0.0008(12)
C5 0.0151(15) 0.0184(16) 0.0073(14) -0.0003(12) -0.0055(12) -0.0002(12)
C22 0.0119(15) 0.0180(16) 0.0128(15) 0.0021(12) -0.0009(12) 0.0016(12)
C3 0.0109(14) 0.0198(16) 0.0077(14) 0.0008(12) -0.0050(11) 0.0009(12)
C37 0.0165(16) 0.0184(16) 0.0123(15) -0.0006(12) -0.0025(12) -0.0030(12)
C17 0.0180(15) 0.0146(15) 0.0050(13) -0.0010(11) -0.0022(11) -0.0001(12)
C27 0.0133(15) 0.0183(15) 0.0089(14) 0.0035(12) 0.0005(12) 0.0005(12)
C65 0.0197(16) 0.0167(16) 0.0121(15) 0.0043(12) -0.0047(12) 0.0010(13)
C40 0.0172(16) 0.0207(16) 0.0114(15) 0.0027(12) -0.0039(12) 0.0003(13)
C4 0.0127(15) 0.0200(16) 0.0100(14) 0.0029(12) -0.0040(12) -0.0020(12)
C6 0.0132(15) 0.0208(16) 0.0066(14) 0.0011(12) -0.0030(11) 0.0016(12)
C1 0.0120(14) 0.0196(16) 0.0056(13) 0.0025(11) -0.0030(11) -0.0003(12)
C12 0.0170(15) 0.0163(15) 0.0084(14) -0.0001(12) -0.0001(12) -0.0006(12)
C52 0.0196(17) 0.0234(17) 0.0112(15) -0.0040(13) 0.0004(12) -0.0008(13)
C51 0.0168(16) 0.0203(16) 0.0133(15) 0.0005(13) 0.0004(12) 0.0022(13)
C21 0.0135(15) 0.0161(15) 0.0077(14) -0.0005(11) -0.0014(11) 0.0010(12)
C32 0.0202(16) 0.0175(16) 0.0099(15) -0.0007(12) -0.0032(12) -0.0019(13)
C45 0.0134(15) 0.0237(17) 0.0146(16) 0.0003(13) -0.0035(12) 0.0024(13)
C2 0.0129(14) 0.0153(15) 0.0087(14) 0.0011(11) -0.0033(11) 0.0010(12)
C11 0.0144(15) 0.0219(16) 0.0088(14) -0.0001(12) -0.0013(12) 0.0004(12)
C71 0.0166(16) 0.0189(16) 0.0177(16) -0.0022(13) -0.0008(13) 0.0003(13)
C73 0.0134(15) 0.0217(17) 0.0144(15) -0.0018(13) -0.0007(12) -0.0020(13)
C55 0.0203(16) 0.0180(16) 0.0075(14) -0.0004(12) -0.0029(12) -0.0003(13)
C16 0.0180(16) 0.0200(17) 0.0116(15) -0.0001(12) -0.0003(12) 0.0020(13)
C53 0.0172(16) 0.0294(18) 0.0090(15) -0.0017(13) -0.0002(12) -0.0030(13)
C60 0.0240(17) 0.0132(15) 0.0098(14) -0.0032(12) -0.0017(12) 0.0026(13)
C66 0.0254(18) 0.0221(18) 0.0173(17) 0.0016(14) -0.0016(14) -0.0021(14)
C26 0.0175(16) 0.0261(18) 0.0080(14) 0.0019(13) -0.0036(12) -0.0005(13)
C13 0.0164(16) 0.0251(18) 0.0166(16) 0.0024(13) -0.0003(13) -0.0035(13)
C36 0.0291(19) 0.0219(17) 0.0120(16) 0.0003(13) -0.0042(14) -0.0016(14)
C14 0.0243(18) 0.0211(17) 0.0178(17) 0.0055(13) 0.0010(14) -0.0063(14)
C61 0.0285(18) 0.0182(16) 0.0121(15) -0.0018(13) -0.0024(13) 0.0011(14)
C74 0.0127(15) 0.0269(18) 0.0137(15) -0.0052(13) -0.0031(12) 0.0012(13)
C82 0.0293(19) 0.0136(16) 0.0164(16) 0.0013(13) 0.0024(14) 0.0006(13)
C63 0.032(2) 0.0206(18) 0.0212(18) 0.0018(14) -0.0049(15) 0.0075(15)
C15 0.0277(18) 0.0175(16) 0.0140(16) 0.0014(13) 0.0001(14) 0.0009(14)
C23 0.0170(16) 0.0323(19) 0.0094(15) -0.0038(13) -0.0006(12) 0.0040(14)
C93 0.0171(16) 0.0257(18) 0.0168(16) 0.0017(14) 0.0006(13) 0.0027(13)
C81 0.0233(17) 0.0158(16) 0.0174(16) -0.0020(13) 0.0026(13) -0.0011(13)
C31 0.0209(16) 0.0141(15) 0.0093(14) -0.0001(12) -0.0030(12) -0.0016(12)
C24 0.0172(17) 0.046(2) 0.0124(16) -0.0042(15) 0.0020(13) 0.0069(16)
C54 0.0178(16) 0.0202(16) 0.0112(15) 0.0032(12) -0.0019(12) -0.0015(13)
C41 0.0178(17) 0.033(2) 0.0133(16) 0.0004(14) -0.0010(13) 0.0016(14)
C72 0.0182(16) 0.0202(17) 0.0197(17) -0.0041(13) -0.0018(13) -0.0029(13)
C62 0.039(2) 0.0176(17) 0.0143(16) 0.0002(13) -0.0030(15) 0.0040(15)
C79 0.0179(16) 0.0254(18) 0.0141(16) -0.0018(13) -0.0020(13) -0.0015(13)
C91 0.0246(18) 0.031(2) 0.0152(17) -0.0037(14) 0.0008(14) 0.0052(15)
C33 0.038(2) 0.0177(17) 0.0147(16) 0.0016(13) -0.0033(15) -0.0014(15)
C42 0.0169(17) 0.038(2) 0.0229(19) 0.0024(16) 0.0002(14) 0.0012(15)
C44 0.0201(17) 0.0286(19) 0.0197(17) -0.0031(14) -0.0020(14) -0.0029(14)
C92 0.0219(18) 0.035(2) 0.0208(18) -0.0013(15) 0.0030(14) 0.0107(15)
C83 0.0263(18) 0.0174(16) 0.0114(15) -0.0020(12) 0.0000(13) 0.0003(13)
C46 0.0249(18) 0.0294(19) 0.0134(16) 0.0000(14) 0.0023(14) 0.0036(15)
C69 0.0229(18) 0.035(2) 0.0159(17) -0.0058(15) -0.0011(14) 0.0069(15)
C25 0.0127(16) 0.038(2) 0.0177(17) 0.0037(15) -0.0002(13) 0.0028(14)
C85 0.036(2) 0.0196(18) 0.0185(17) 0.0012(14) -0.0055(15) -0.0010(15)
C49 0.031(2) 0.0216(18) 0.0184(17) -0.0042(14) -0.0047(15) 0.0041(15)
C94 0.0153(16) 0.0288(19) 0.0225(18) -0.0013(15) 0.0013(14) 0.0007(14)
C99 0.0166(17) 0.035(2) 0.0254(19) -0.0045(16) -0.0005(14) 0.0012(15)
C64 0.0223(18) 0.0230(18) 0.0215(18) 0.0000(14) -0.0032(14) 0.0054(14)
C77 0.0205(18) 0.039(2) 0.0159(17) -0.0015(15) -0.0060(14) 0.0059(16)
C35 0.046(2) 0.0240(19) 0.0129(16) -0.0059(14) -0.0043(16) -0.0010(17)
C84 0.0302(19) 0.0148(16) 0.0177(17) 0.0006(13) -0.0053(14) 0.0024(14)
C43 0.0149(17) 0.045(2) 0.0206(18) -0.0024(16) -0.0046(14) -0.0043(15)
C75 0.0232(18) 0.0258(19) 0.0279(19) -0.0018(15) -0.0070(15) -0.0037(15)
C78 0.0233(18) 0.0281(19) 0.0183(17) 0.0011(14) -0.0012(14) 0.0012(15)
C34 0.052(3) 0.0168(17) 0.0184(18) -0.0035(14) -0.0051(17) 0.0012(16)
C67 0.0225(18) 0.037(2) 0.0242(19) 0.0043(16) 0.0002(15) -0.0047(16)
C68 0.0211(18) 0.044(2) 0.0211(18) 0.0002(17) 0.0026(15) 0.0032(16)
C76 0.0220(19) 0.034(2) 0.029(2) -0.0073(17) -0.0115(16) -0.0028(16)
C59 0.029(2) 0.030(2) 0.0250(19) 0.0082(16) -0.0008(16) -0.0072(16)
C98 0.0206(19) 0.043(2) 0.032(2) -0.0143(18) -0.0021(16) -0.0014(17)
C96 0.0191(19) 0.047(3) 0.038(2) -0.008(2) -0.0061(17) 0.0103(17)
C86 0.047(2) 0.0226(19) 0.024(2) 0.0046(15) -0.0151(18) 0.0011(17)
C56 0.035(2) 0.0253(19) 0.0209(18) 0.0040(15) 0.0045(16) 0.0115(16)
C48 0.047(2) 0.029(2) 0.0200(19) -0.0095(16) 0.0002(17) 0.0042(18)
C95 0.0219(19) 0.038(2) 0.028(2) -0.0048(17) -0.0018(15) 0.0059(16)
C47 0.040(2) 0.036(2) 0.0153(17) -0.0055(16) 0.0026(16) 0.0068(18)
C89 0.0259(19) 0.035(2) 0.0231(19) 0.0049(16) -0.0021(15) 0.0085(16)
C57 0.062(3) 0.023(2) 0.039(2) 0.0093(18) 0.007(2) 0.014(2)
C97 0.0196(19) 0.054(3) 0.034(2) -0.011(2) -0.0077(17) -0.0002(18)
C58 0.055(3) 0.022(2) 0.037(2) 0.0139(17) 0.004(2) -0.0032(19)
C88 0.031(2) 0.049(3) 0.036(2) 0.003(2) -0.0027(18) 0.0100(19)
C87 0.032(2) 0.043(3) 0.038(2) 0.005(2) -0.0146(19) 0.0105(19)
C208 0.066(7) 0.071(8) 0.053(7) -0.026(6) 0.009(6) 0.035(6)
C209 0.055(7) 0.069(8) 0.058(7) 0.002(6) -0.003(5) 0.002(6)
O200 0.059(5) 0.078(6) 0.051(4) -0.019(4) -0.020(4) 0.036(4)
C210 0.046(6) 0.059(7) 0.051(7) 0.008(6) 0.006(5) -0.009(5)
C211 0.045(11) 0.070(7) 0.058(13) -0.017(7) -0.012(7) 0.007(7)
C400 0.050(3) 0.039(3) 0.049(3) 0.001(2) 0.012(2) -0.006(2)
F400 0.0544(19) 0.057(2) 0.112(3) -0.016(2) 0.041(2) 0.0001(15)
F401 0.070(2) 0.078(2) 0.068(2) 0.0274(19) 0.0238(18) -0.0221(18)
F402 0.057(2) 0.065(2) 0.069(2) -0.0012(17) -0.0150(17) -0.0053(16)
S400 0.0414(6) 0.0290(5) 0.0339(5) -0.0063(4) 0.0130(5) -0.0048(4)
O402 0.071(2) 0.0355(18) 0.051(2) 0.0055(15) 0.0336(19) 0.0024(16)
O400 0.060(2) 0.058(2) 0.045(2) -0.0197(17) -0.0005(17) -0.0059(18)
O401 0.056(2) 0.0316(17) 0.049(2) -0.0079(14) 0.0100(16) 0.0024(14)
C401 0.091(2) 0.082(3) 0.054(3) -0.029(2) 0.0073(17) 0.0272(17)
F403 0.102(3) 0.099(4) 0.069(4) -0.033(3) 0.004(3) 0.035(3)
F405 0.135(4) 0.120(4) 0.065(3) -0.028(2) 0.001(2) 0.039(3)
F404 0.113(4) 0.093(3) 0.084(4) -0.026(2) 0.000(3) 0.017(2)
S401 0.1036(19) 0.0505(13) 0.0427(12) -0.0043(10) 0.0152(11) 0.0277(12)
O404 0.087(4) 0.049(3) 0.0395(17) -0.0070(15) 0.0104(16) 0.012(2)
O403 0.113(5) 0.0532(18) 0.057(4) -0.0015(17) 0.021(3) 0.0243(19)
O405 0.090(3) 0.051(3) 0.033(3) -0.001(2) 0.004(2) 0.028(2)
C402 0.110(4) 0.057(3) 0.050(3) 0.002(2) 0.001(2) 0.001(2)
F406 0.104(4) 0.056(3) 0.043(3) 0.008(2) 0.001(3) 0.001(3)
F408 0.113(4) 0.069(4) 0.051(4) 0.000(3) 0.003(3) 0.008(3)
F407 0.105(4) 0.069(4) 0.046(3) 0.007(2) 0.005(3) -0.003(3)
S402 0.109(3) 0.0431(17) 0.0513(19) -0.0015(13) 0.0047(16) 0.0026(16)
O407 0.108(5) 0.043(2) 0.054(4) 0.002(2) -0.008(3) 0.005(2)
O408 0.112(4) 0.054(4) 0.054(3) 0.000(3) -0.001(3) 0.001(3)
O406 0.110(4) 0.041(3) 0.054(4) 0.002(3) 0.007(3) 0.002(3)
N302 0.112(6) 0.085(5) 0.183(8) 0.044(5) 0.083(6) 0.021(4)
C305 0.071(5) 0.066(5) 0.133(7) 0.014(5) 0.034(5) 0.011(4)
C304 0.141(8) 0.069(5) 0.113(7) -0.005(5) -0.031(6) 0.004(5)
N300 0.059(3) 0.085(4) 0.065(3) 0.007(3) 0.003(3) -0.009(3)
C301 0.047(3) 0.063(4) 0.071(4) 0.016(3) -0.001(3) 0.001(3)
C300 0.058(5) 0.115(8) 0.224(13) 0.038(8) 0.036(6) 0.010(5)
N301 0.083(8) 0.065(5) 0.038(8) -0.008(10) 0.027(5) -0.035(11)
C303 0.055(7) 0.062(7) 0.043(6) -0.011(5) 0.025(5) -0.007(5)
C302 0.055(7) 0.102(11) 0.071(9) -0.017(8) 0.023(6) 0.000(7)
C207 0.073(14) 0.068(13) 0.101(18) -0.015(13) 0.032(14) 0.009(11)
C206 0.09(3) 0.070(11) 0.088(13) -0.037(16) 0.034(19) -0.021(13)
O202 0.074(8) 0.049(7) 0.036(6) -0.011(5) 0.006(6) -0.024(5)
C205 0.032(6) 0.057(7) 0.069(8) 0.037(6) 0.007(5) -0.001(5)
C204 0.032(6) 0.057(7) 0.069(8) 0.037(6) 0.007(5) -0.001(5)
C200 0.073(10) 0.102(17) 0.053(13) -0.020(13) 0.000(8) 0.005(9)
C201 0.080(10) 0.085(11) 0.045(8) 0.004(7) 0.006(6) 0.014(8)
O201 0.089(9) 0.107(10) 0.063(8) -0.017(7) 0.016(7) 0.003(8)
C202 0.085(10) 0.083(11) 0.052(7) 0.002(7) 0.009(6) 0.017(8)
C203 0.085(10) 0.083(11) 0.052(7) 0.002(7) 0.009(6) 0.017(8)
N303 0.044(6) 0.032(3) 0.078(9) 0.017(4) 0.022(6) 0.001(3)
C307 0.008(4) 0.027(3) 0.039(6) 0.013(3) -0.001(4) -0.010(3)
C306 0.025(5) 0.029(4) 0.056(9) 0.010(4) 0.000(6) -0.004(3)

loop_
_atom_type_symbol
_atom_type_description
_atom_type_scat_dispersion_real
_atom_type_scat_dispersion_imag
_atom_type_scat_source
C C 0.0033 0.0016 'International Tables Vol C Tables 4.2.6.8 and 6.1.1.4'
H H 0.0000 0.0000 'International Tables Vol C Tables 4.2.6.8 and 6.1.1.4'
F F 0.0171 0.0103 'International Tables Vol C Tables 4.2.6.8 and 6.1.1.4'
Fe Fe 0.3463 0.8444 'International Tables Vol C Tables 4.2.6.8 and 6.1.1.4'
N N 0.0061 0.0033 'International Tables Vol C Tables 4.2.6.8 and 6.1.1.4'
O O 0.0106 0.0060 'International Tables Vol C Tables 4.2.6.8 and 6.1.1.4'
S S 0.1246 0.1234 'International Tables Vol C Tables 4.2.6.8 and 6.1.1.4'

loop_
_geom_angle_atom_site_label_1
_geom_angle_atom_site_label_2
_geom_angle_atom_site_label_3
_geom_angle
O1 Fe4 N14 92.50(10)
O1 Fe4 N34 89.91(10)
O1 Fe4 N24 90.49(10)
N14 Fe4 N34 120.65(11)
N14 Fe4 N24 119.11(11)
N34 Fe4 N24 120.16(11)
O1 Fe1 O21 79.51(8)
O1 Fe1 N13 85.05(10)
O1 Fe1 N12 151.73(10)
O1 Fe1 N11 101.76(10)
O21 Fe1 N13 106.26(9)
O21 Fe1 N12 75.00(10)
O21 Fe1 N11 163.54(9)
O11 Fe1 O1 79.11(9)
O11 Fe1 O21 91.01(9)
O11 Fe1 N13 154.04(10)
O11 Fe1 N12 113.06(10)
O11 Fe1 N11 73.29(9)
N13 Fe1 N12 90.45(10)
N13 Fe1 N11 90.19(10)
N12 Fe1 N11 106.16(11)
O1 Fe2 O31 79.00(9)
O1 Fe2 N21 104.81(9)
O1 Fe2 N22 149.78(10)
O1 Fe2 N23 85.55(10)
O21 Fe2 O1 84.29(9)
O21 Fe2 O31 90.42(8)
O21 Fe2 N21 73.99(9)
O21 Fe2 N22 109.11(10)
O21 Fe2 N23 156.83(10)
O31 Fe2 N21 163.28(9)
O31 Fe2 N22 74.09(10)
N22 Fe2 N21 104.92(10)
N23 Fe2 O31 107.98(10)
N23 Fe2 N21 88.64(10)
N23 Fe2 N22 89.86(11)
O1 Fe3 O11 82.16(9)
O1 Fe3 O31 84.28(9)
O1 Fe3 N33 87.31(10)
O1 Fe3 N31 102.93(10)
O1 Fe3 N32 154.21(10)
O11 Fe3 N33 106.75(10)
O11 Fe3 N31 164.64(10)
O11 Fe3 N32 74.82(10)
O31 Fe3 O11 91.47(9)
O31 Fe3 N33 158.70(10)
O31 Fe3 N31 74.84(10)
O31 Fe3 N32 107.47(10)
N33 Fe3 N31 88.09(11)
N33 Fe3 N32 88.31(11)
N32 Fe3 N31 102.31(11)
Fe4 O1 Fe1 116.53(10)
Fe4 O1 Fe2 118.28(11)
Fe2 O1 Fe1 97.89(9)
Fe3 O1 Fe4 119.34(11)
Fe3 O1 Fe1 100.31(9)
Fe3 O1 Fe2 100.74(10)
Fe2 O21 Fe1 97.65(9)
C21 O21 Fe1 115.06(18)
C21 O21 Fe2 122.24(18)
Fe1 O11 Fe3 98.23(9)
C11 O11 Fe1 121.32(19)
C11 O11 Fe3 116.07(19)
Fe3 O31 Fe2 95.66(9)
C31 O31 Fe2 114.83(18)
C31 O31 Fe3 122.01(19)
N14 N13 Fe1 123.9(2)
C71 N13 Fe1 128.1(2)
C71 N13 N14 107.5(3)
N34 N33 Fe3 121.9(2)
C91 N33 Fe3 129.9(2)
C91 N33 N34 107.6(3)
N13 N14 Fe4 114.98(19)
C73 N14 Fe4 137.5(2)
C73 N14 N13 107.4(3)
C50 N21 Fe2 115.0(2)
C54 N21 Fe2 124.9(2)
C54 N21 C50 118.2(3)
N33 N34 Fe4 115.1(2)
C93 N34 Fe4 136.9(2)
C93 N34 N33 107.3(3)
C55 N12 Fe1 116.1(2)
C55 N12 C59 118.6(3)
C59 N12 Fe1 125.3(3)
C60 N31 Fe3 114.4(2)
C64 N31 Fe3 125.3(2)
C64 N31 C60 118.1(3)
C40 N11 Fe1 115.5(2)
C44 N11 Fe1 123.6(2)
C44 N11 C40 118.1(3)
C65 N22 Fe2 116.5(2)
C69 N22 Fe2 124.9(2)
C69 N22 C65 118.6(3)
C45 N32 Fe3 114.8(2)
C49 N32 Fe3 125.3(2)
C49 N32 C45 119.8(3)
N24 N23 Fe2 123.2(2)
C81 N23 Fe2 129.3(2)
C81 N23 N24 107.2(3)
N23 N24 Fe4 114.6(2)
C83 N24 Fe4 137.1(2)
C83 N24 N23 107.9(3)
N21 C50 C51 122.2(3)
N21 C50 C21 112.8(3)
C51 C50 C21 124.9(3)
C4 C5 C37 121.4(3)
C6 C5 C37 119.4(3)
C6 C5 C4 118.9(3)
C27 C22 C21 122.4(3)
C23 C22 C27 117.7(3)
C23 C22 C21 119.9(3)
C4 C3 C27 118.4(3)
C4 C3 C2 119.5(3)
C2 C3 C27 121.9(3)
C32 C37 C5 122.7(3)
C36 C37 C5 118.2(3)
C36 C37 C32 119.0(3)
C12 C17 C1 123.1(3)
C16 C17 C1 118.3(3)
C16 C17 C12 118.6(3)
C22 C27 C3 123.7(3)
C26 C27 C22 119.3(3)
C26 C27 C3 116.9(3)
N22 C65 C66 121.5(3)
N22 C65 C31 114.5(3)
C66 C65 C31 123.9(3)
N11 C40 C11 112.4(3)
N11 C40 C41 122.1(3)
C41 C40 C11 125.5(3)
C5 C4 H4 119.6
C3 C4 C5 120.7(3)
C3 C4 H4 119.6
C5 C6 H6 119.6
C5 C6 C1 120.9(3)
C1 C6 H6 119.6
C6 C1 C17 122.0(3)
C2 C1 C17 118.3(3)
C2 C1 C6 119.5(3)
C17 C12 C11 122.4(3)
C13 C12 C17 118.5(3)
C13 C12 C11 119.1(3)
C51 C52 H52 120.6
C53 C52 H52 120.6
C53 C52 C51 118.8(3)
C50 C51 C52 119.1(3)
C50 C51 H51 120.4
C52 C51 H51 120.4
O21 C21 C50 105.8(2)
O21 C21 C22 111.2(2)
O21 C21 C55 107.5(2)
C50 C21 C22 110.2(2)
C55 C21 C50 110.4(3)
C55 C21 C22 111.6(3)
C37 C32 C31 122.8(3)
C33 C32 C37 118.6(3)
C33 C32 C31 118.5(3)
N32 C45 C11 114.3(3)
N32 C45 C46 121.6(3)
C46 C45 C11 124.0(3)
C3 C2 H2 119.9
C1 C2 C3 120.2(3)
C1 C2 H2 119.9
O11 C11 C40 105.2(2)
O11 C11 C12 111.7(3)
O11 C11 C45 106.5(3)
C12 C11 C40 109.4(3)
C45 C11 C40 111.8(3)
C45 C11 C12 111.9(3)
N13 C71 H71 124.7
N13 C71 C72 110.7(3)
C72 C71 H71 124.7
N14 C73 C74 122.5(3)
N14 C73 C72 109.9(3)
C72 C73 C74 127.5(3)
N12 C55 C21 114.7(3)
N12 C55 C56 121.8(3)
C56 C55 C21 123.5(3)
C17 C16 H16 119.0
C15 C16 C17 122.0(3)
C15 C16 H16 119.0
C52 C53 H53 120.6
C54 C53 C52 118.8(3)
C54 C53 H53 120.6
N31 C60 C61 121.8(3)
N31 C60 C31 113.0(3)
C61 C60 C31 125.2(3)
C65 C66 H66 120.3
C67 C66 C65 119.5(3)
C67 C66 H66 120.3
C27 C26 H26 119.0
C25 C26 C27 122.0(3)
C25 C26 H26 119.0
C12 C13 H13 119.2
C14 C13 C12 121.7(3)
C14 C13 H13 119.2
C37 C36 H36 119.2
C35 C36 C37 121.6(3)
C35 C36 H36 119.2
C13 C14 H14 120.1
C15 C14 C13 119.9(3)
C15 C14 H14 120.1
C60 C61 H61 120.5
C62 C61 C60 119.0(3)
C62 C61 H61 120.5
C79 C74 C73 122.6(3)
C79 C74 C75 118.1(3)
C75 C74 C73 119.3(3)
C81 C82 H82 127.5
C81 C82 C83 105.0(3)
C83 C82 H82 127.5
C62 C63 H63 120.7
C62 C63 C64 118.6(3)
C64 C63 H63 120.7
C16 C15 H15 120.4
C14 C15 C16 119.2(3)
C14 C15 H15 120.4
C22 C23 H23 119.0
C24 C23 C22 122.1(3)
C24 C23 H23 119.0
N34 C93 C92 109.8(3)
N34 C93 C94 123.0(3)
C92 C93 C94 127.2(3)
N23 C81 C82 110.7(3)
N23 C81 H81 124.6
C82 C81 H81 124.6
O31 C31 C65 106.8(3)
O31 C31 C32 111.9(3)
O31 C31 C60 105.3(3)
C65 C31 C32 112.1(3)
C65 C31 C60 110.5(3)
C60 C31 C32 110.0(3)
C23 C24 H24 120.1
C23 C24 C25 119.9(3)
C25 C24 H24 120.1
N21 C54 C53 123.0(3)
N21 C54 H54 118.5
C53 C54 H54 118.5
C40 C41 H41 120.4
C40 C41 C42 119.2(3)
C42 C41 H41 120.4
C71 C72 H72 127.7
C73 C72 C71 104.5(3)
C73 C72 H72 127.7
C61 C62 H62 120.2
C63 C62 C61 119.7(3)
C63 C62 H62 120.2
C74 C79 H79 119.3
C78 C79 C74 121.4(3)
C78 C79 H79 119.3
N33 C91 H91 124.8
N33 C91 C92 110.5(3)
C92 C91 H91 124.8
C32 C33 H33 119.3
C32 C33 C34 121.4(3)
C34 C33 H33 119.3
C41 C42 H42 120.5
C43 C42 C41 119.0(3)
C43 C42 H42 120.5
N11 C44 H44 118.6
N11 C44 C43 122.8(3)
C43 C44 H44 118.6
C93 C92 H92 127.6
C91 C92 C93 104.8(3)
C91 C92 H92 127.6
N24 C83 C82 109.2(3)
N24 C83 C84 123.3(3)
C82 C83 C84 127.4(3)
C45 C46 H46 120.7
C45 C46 C47 118.6(3)
C47 C46 H46 120.7
N22 C69 H69 118.5
N22 C69 C68 123.0(3)
C68 C69 H69 118.5
C26 C25 C24 119.0(3)
C26 C25 H25 120.5
C24 C25 H25 120.5
C84 C85 H85 120.0
C86 C85 H85 120.0
C86 C85 C84 120.1(4)
N32 C49 H49 119.3
N32 C49 C48 121.4(4)
C48 C49 H49 119.3
C99 C94 C93 121.7(3)
C99 C94 C95 119.2(3)
C95 C94 C93 119.1(3)
C94 C99 H99 119.9
C94 C99 C98 120.2(4)
C98 C99 H99 119.9
N31 C64 C63 122.9(4)
N31 C64 H64 118.6
C63 C64 H64 118.6
C78 C77 H77 120.0
C76 C77 H77 120.0
C76 C77 C78 119.9(3)
C36 C35 H35 120.3
C34 C35 C36 119.3(3)
C34 C35 H35 120.3
C85 C84 C83 119.7(3)
C89 C84 C83 121.4(3)
C89 C84 C85 118.8(3)
C42 C43 C44 118.8(3)
C42 C43 H43 120.6
C44 C43 H43 120.6
C74 C75 H75 119.7
C76 C75 C74 120.5(4)
C76 C75 H75 119.7
C79 C78 C77 119.4(4)
C79 C78 H78 120.3
C77 C78 H78 120.3
C33 C34 H34 120.0
C35 C34 C33 120.1(3)
C35 C34 H34 120.0
C66 C67 H67 120.4
C66 C67 C68 119.3(4)
C68 C67 H67 120.4
C69 C68 C67 118.1(4)
C69 C68 H68 120.9
C67 C68 H68 120.9
C77 C76 C75 120.6(3)
C77 C76 H76 119.7
C75 C76 H76 119.7
N12 C59 H59 118.7
N12 C59 C58 122.7(4)
C58 C59 H59 118.7
C99 C98 H98 120.0
C97 C98 C99 120.1(4)
C97 C98 H98 120.0
C95 C96 H96 120.1
C95 C96 C97 119.9(4)
C97 C96 H96 120.0
C85 C86 H86 119.5
C87 C86 C85 121.0(4)
C87 C86 H86 119.5
C55 C56 H56 120.8
C55 C56 C57 118.3(4)
C57 C56 H56 120.8
C49 C48 H48 120.5
C47 C48 C49 119.0(4)
C47 C48 H48 120.5
C94 C95 H95 119.7
C96 C95 C94 120.6(4)
C96 C95 H95 119.7
C46 C47 H47 120.3
C48 C47 C46 119.4(3)
C48 C47 H47 120.3
C84 C89 H89 119.7
C84 C89 C88 120.5(4)
C88 C89 H89 119.7
C56 C57 H57 119.9
C58 C57 C56 120.2(4)
C58 C57 H57 119.9
C98 C97 H97 120.0
C96 C97 C98 120.1(4)
C96 C97 H97 120.0
C59 C58 H58 120.8
C57 C58 C59 118.5(4)
C57 C58 H58 120.8
C89 C88 H88 119.8
C87 C88 C89 120.3(4)
C87 C88 H88 119.8
C86 C87 C88 119.3(4)
C86 C87 H87 120.3
C88 C87 H87 120.3
H20A C208 H20B 109.5
H20A C208 H20C 109.5
H20B C208 H20C 109.5
C209 C208 H20A 109.5
C209 C208 H20B 109.5
C209 C208 H20C 109.5
C208 C209 H20D 108.9
C208 C209 H20E 108.9
C208 C209 O200 113.4(9)
H20D C209 H20E 107.7
O200 C209 H20D 108.9
O200 C209 H20E 108.9
C210 O200 C209 117.4(8)
O200 C210 H21A 108.9
O200 C210 H21B 108.9
O200 C210 C211 113.3(9)
H21A C210 H21B 107.7
C211 C210 H21A 108.9
C211 C210 H21B 108.9
C210 C211 H21C 109.5
C210 C211 H21D 109.5
C210 C211 H21E 109.5
H21C C211 H21D 109.5
H21C C211 H21E 109.5
H21D C211 H21E 109.5
F400 C400 F401 108.1(4)
F400 C400 S400 110.7(3)
F401 C400 S400 111.0(4)
F402 C400 F400 108.2(4)
F402 C400 F401 106.7(4)
F402 C400 S400 111.9(3)
O402 S400 C400 102.6(2)
O402 S400 O400 114.1(2)
O402 S400 O401 114.6(2)
O400 S400 C400 103.7(2)
O400 S400 O401 115.4(2)
O401 S400 C400 104.2(2)
F403 C401 F405 110.4(9)
F403 C401 S401 106.6(7)
F405 C401 S401 107.7(8)
F404 C401 F403 122.6(10)
F404 C401 F405 100.4(9)
F404 C401 S401 108.4(8)
O404 S401 C401 101.0(5)
O404 S401 O403 104.4(5)
O403 S401 C401 114.1(5)
O405 S401 C401 102.9(5)
O405 S401 O404 112.7(5)
O405 S401 O403 120.3(6)
F406 C402 F408 98.2(11)
F406 C402 S402 111.7(9)
F408 C402 S402 108.8(9)
F407 C402 F406 97.2(10)
F407 C402 F408 116.4(11)
F407 C402 S402 121.2(10)
O407 S402 C402 110.2(7)
O407 S402 O408 110.6(7)
O407 S402 O406 111.0(8)
O408 S402 C402 106.5(7)
O408 S402 O406 116.1(7)
O406 S402 C402 101.8(6)
N302 C305 C304 177.7(9)
C305 C304 H30A 109.5
C305 C304 H30B 109.5
C305 C304 H30C 109.5
H30A C304 H30B 109.5
H30A C304 H30C 109.5
H30B C304 H30C 109.5
N300 C301 C300 178.7(8)
C301 C300 H30D 109.5
C301 C300 H30E 109.5
C301 C300 H30F 109.5
H30D C300 H30E 109.5
H30D C300 H30F 109.5
H30E C300 H30F 109.5
N301 C303 C302 172.5(18)
C303 C302 H30G 109.5
C303 C302 H30H 109.5
C303 C302 H30I 109.5
H30G C302 H30H 109.5
H30G C302 H30I 109.5
H30H C302 H30I 109.5
H20F C207 H20G 109.5
H20F C207 H20H 109.5
H20G C207 H20H 109.5
C206 C207 H20F 109.5
C206 C207 H20G 109.5
C206 C207 H20H 109.5
C207 C206 H20I 109.0
C207 C206 H20J 109.0
C207 C206 O202 112.8(18)
H20I C206 H20J 107.8
O202 C206 H20I 109.0
O202 C206 H20J 109.0
C205 O202 C206 114.4(13)
O202 C205 H20K 107.9
O202 C205 H20L 107.9
O202 C205 C204 117.8(15)
H20K C205 H20L 107.2
C204 C205 H20K 107.9
C204 C205 H20L 107.9
C205 C204 H20M 109.5
C205 C204 H20N 109.5
C205 C204 H20O 109.5
H20M C204 H20N 109.5
H20M C204 H20O 109.5
H20N C204 H20O 109.5
H20P C200 H20Q 109.5
H20P C200 H20R 109.5
H20Q C200 H20R 109.5
C201 C200 H20P 109.5
C201 C200 H20Q 109.5
C201 C200 H20R 109.5
C200 C201 H20S 109.2
C200 C201 H20T 109.2
C200 C201 O201 112(2)
H20S C201 H20T 107.9
O201 C201 H20S 109.2
O201 C201 H20T 109.2
C202 O201 C201 116.2(17)
O201 C202 H20U 108.6
O201 C202 H20V 108.6
O201 C202 C203 114.9(19)
H20U C202 H20V 107.5
C203 C202 H20U 108.6
C203 C202 H20V 108.6
C202 C203 H20W 109.5
C202 C203 H20X 109.5
C202 C203 H20Y 109.5
H20W C203 H20X 109.5
H20W C203 H20Y 109.5
H20X C203 H20Y 109.5
N303 C307 C306 174.8(14)
C307 C306 H30J 109.5
C307 C306 H30K 109.5
C307 C306 H30L 109.5
H30J C306 H30K 109.5
H30J C306 H30L 109.5
H30K C306 H30L 109.5

loop_
_geom_bond_atom_site_label_1
_geom_bond_atom_site_label_2
_geom_bond_distance
Fe4 O1 1.972(2)
Fe4 N14 2.045(3)
Fe4 N34 2.063(3)
Fe4 N24 2.065(3)
Fe1 O1 2.069(2)
Fe1 O21 2.098(2)
Fe1 O11 2.028(2)
Fe1 N13 2.121(3)
Fe1 N12 2.135(3)
Fe1 N11 2.233(3)
Fe2 O1 1.997(2)
Fe2 O21 1.975(2)
Fe2 O31 2.114(2)
Fe2 N21 2.222(3)
Fe2 N22 2.137(3)
Fe2 N23 2.111(3)
Fe3 O1 1.932(2)
Fe3 O11 2.037(2)
Fe3 O31 1.967(2)
Fe3 N33 2.083(3)
Fe3 N31 2.203(3)
Fe3 N32 2.143(3)
O21 C21 1.401(4)
O11 C11 1.407(4)
O31 C31 1.404(4)
N13 N14 1.387(4)
N13 C71 1.339(4)
N33 N34 1.390(4)
N33 C91 1.340(5)
N14 C73 1.355(4)
N21 C50 1.350(4)
N21 C54 1.345(4)
N34 C93 1.354(4)
N12 C55 1.346(4)
N12 C59 1.349(5)
N31 C60 1.354(5)
N31 C64 1.343(4)
N11 C40 1.357(4)
N11 C44 1.341(4)
N22 C65 1.351(4)
N22 C69 1.343(5)
N32 C45 1.349(4)
N32 C49 1.343(5)
N23 N24 1.390(4)
N23 C81 1.345(4)
N24 C83 1.357(4)
C50 C51 1.382(5)
C50 C21 1.546(4)
C5 C37 1.485(5)
C5 C4 1.401(5)
C5 C6 1.388(5)
C22 C27 1.418(4)
C22 C21 1.552(4)
C22 C23 1.399(5)
C3 C27 1.486(4)
C3 C4 1.392(5)
C3 C2 1.396(4)
C37 C32 1.418(4)
C37 C36 1.397(5)
C17 C1 1.486(4)
C17 C12 1.418(4)
C17 C16 1.399(4)
C27 C26 1.395(5)
C65 C66 1.387(5)
C65 C31 1.542(5)
C40 C11 1.547(4)
C40 C41 1.373(5)
C4 H4 0.9500
C6 H6 0.9500
C6 C1 1.397(5)
C1 C2 1.393(4)
C12 C11 1.546(4)
C12 C13 1.394(5)
C52 H52 0.9500
C52 C51 1.392(4)
C52 C53 1.389(5)
C51 H51 0.9500
C21 C55 1.543(4)
C32 C31 1.552(4)
C32 C33 1.392(5)
C45 C11 1.544(5)
C45 C46 1.385(5)
C2 H2 0.9500
C71 H71 0.9500
C71 C72 1.388(5)
C73 C74 1.474(5)
C73 C72 1.387(5)
C55 C56 1.380(5)
C16 H16 0.9500
C16 C15 1.388(5)
C53 H53 0.9500
C53 C54 1.379(5)
C60 C61 1.384(5)
C60 C31 1.542(4)
C66 H66 0.9500
C66 C67 1.384(5)
C26 H26 0.9500
C26 C25 1.384(5)
C13 H13 0.9500
C13 C14 1.394(5)
C36 H36 0.9500
C36 C35 1.392(5)
C14 H14 0.9500
C14 C15 1.382(5)
C61 H61 0.9500
C61 C62 1.380(5)
C74 C79 1.394(5)
C74 C75 1.405(5)
C82 H82 0.9500
C82 C81 1.382(5)
C82 C83 1.396(5)
C63 H63 0.9500
C63 C62 1.372(6)
C63 C64 1.378(5)
C15 H15 0.9500
C23 H23 0.9500
C23 C24 1.386(5)
C93 C92 1.387(5)
C93 C94 1.473(5)
C81 H81 0.9500
C24 H24 0.9500
C24 C25 1.389(5)
C54 H54 0.9500
C41 H41 0.9500
C41 C42 1.390(5)
C72 H72 0.9500
C62 H62 0.9500
C79 H79 0.9500
C79 C78 1.388(5)
C91 H91 0.9500
C91 C92 1.385(5)
C33 H33 0.9500
C33 C34 1.397(5)
C42 H42 0.9500
C42 C43 1.380(5)
C44 H44 0.9500
C44 C43 1.380(5)
C92 H92 0.9500
C83 C84 1.471(5)
C46 H46 0.9500
C46 C47 1.397(5)
C69 H69 0.9500
C69 C68 1.387(6)
C25 H25 0.9500
C85 H85 0.9500
C85 C84 1.402(5)
C85 C86 1.387(6)
C49 H49 0.9500
C49 C48 1.390(5)
C94 C99 1.392(5)
C94 C95 1.394(5)
C99 H99 0.9500
C99 C98 1.392(5)
C64 H64 0.9500
C77 H77 0.9500
C77 C78 1.393(5)
C77 C76 1.382(6)
C35 H35 0.9500
C35 C34 1.379(5)
C84 C89 1.389(5)
C43 H43 0.9500
C75 H75 0.9500
C75 C76 1.383(5)
C78 H78 0.9500
C34 H34 0.9500
C67 H67 0.9500
C67 C68 1.388(6)
C68 H68 0.9500
C76 H76 0.9500
C59 H59 0.9500
C59 C58 1.374(6)
C98 H98 0.9500
C98 C97 1.387(6)
C96 H96 0.9500
C96 C95 1.386(5)
C96 C97 1.387(6)
C86 H86 0.9500
C86 C87 1.382(7)
C56 H56 0.9500
C56 C57 1.395(6)
C48 H48 0.9500
C48 C47 1.383(6)
C95 H95 0.9500
C47 H47 0.9500
C89 H89 0.9500
C89 C88 1.397(6)
C57 H57 0.9500
C57 C58 1.361(7)
C97 H97 0.9500
C58 H58 0.9500
C88 H88 0.9500
C88 C87 1.383(6)
C87 H87 0.9500
C208 H20A 0.9800
C208 H20B 0.9800
C208 H20C 0.9800
C208 C209 1.412(11)
C209 H20D 0.9900
C209 H20E 0.9900
C209 O200 1.418(10)
O200 C210 1.380(10)
C210 H21A 0.9900
C210 H21B 0.9900
C210 C211 1.471(11)
C211 H21C 0.9800
C211 H21D 0.9800
C211 H21E 0.9800
C400 F400 1.331(6)
C400 F401 1.336(5)
C400 F402 1.324(6)
C400 S400 1.829(5)
S400 O402 1.424(3)
S400 O400 1.430(3)
S400 O401 1.436(3)
C401 F403 1.337(10)
C401 F405 1.362(11)
C401 F404 1.211(11)
C401 S401 1.940(10)
S401 O404 1.379(6)
S401 O403 1.411(8)
S401 O405 1.373(7)
C402 F406 1.319(13)
C402 F408 1.416(14)
C402 F407 1.263(13)
C402 S402 1.828(11)
S402 O407 1.423(9)
S402 O408 1.442(10)
S402 O406 1.457(10)
N302 C305 1.132(7)
C305 C304 1.447(8)
C304 H30A 0.9800
C304 H30B 0.9800
C304 H30C 0.9800
N300 C301 1.117(7)
C301 C300 1.453(8)
C300 H30D 0.9800
C300 H30E 0.9800
C300 H30F 0.9800
N301 C303 1.136(16)
C303 C302 1.446(12)
C302 H30G 0.9800
C302 H30H 0.9800
C302 H30I 0.9800
C207 H20F 0.9800
C207 H20G 0.9800
C207 H20H 0.9800
C207 C206 1.404(19)
C206 H20I 0.9900
C206 H20J 0.9900
C206 O202 1.430(17)
O202 C205 1.391(15)
C205 H20K 0.9900
C205 H20L 0.9900
C205 C204 1.441(15)
C204 H20M 0.9800
C204 H20N 0.9800
C204 H20O 0.9800
C200 H20P 0.9800
C200 H20Q 0.9800
C200 H20R 0.9800
C200 C201 1.386(19)
C201 H20S 0.9900
C201 H20T 0.9900
C201 O201 1.436(18)
O201 C202 1.402(17)
C202 H20U 0.9900
C202 H20V 0.9900
C202 C203 1.465(18)
C203 H20W 0.9800
C203 H20X 0.9800
C203 H20Y 0.9800
N303 C307 1.141(11)
C307 C306 1.434(12)
C306 H30J 0.9800
C306 H30K 0.9800
C306 H30L 0.9800
